data_7037637
loop_
_publ_author_name
'M\"oller, F'
'Merz, K.'
'Herrmann, C.'
'Apfel, U.-P.'

_publ_section_title
;
 Bimetallic nickel complexes for selective CO2 carbon capture and
 sequestration.
;
_journal_issue 3
_journal_name_full 'Dalton transactions (Cambridge, England : 2003)'
_journal_page_first 904
_journal_page_last 907
_journal_paper_doi 10.1039/c5dt04267d
_journal_volume 45
_journal_year 2016
_chemical_formula_sum 'C4 H14 Ni O8'
_chemical_formula_weight 248.86
_space_group_crystal_system monoclinic
_space_group_IT_number 14
_space_group_name_Hall '-P 2ybc'
_space_group_name_H-M_alt 'P 1 21/c 1'
_symmetry_space_group_name_Hall '-P 2ybc'
_symmetry_space_group_name_H-M 'P 1 21/c 1'
_atom_sites_solution_hydrogens mixed
_audit_creation_method SHELXL-2014/7
_audit_update_record
;
2015-12-07 deposited with the CCDC.
2015-12-08 downloaded from the CCDC.
;
_cell_angle_alpha 90
_cell_angle_beta 93.055(3)
_cell_angle_gamma 90
_cell_formula_units_Z 2
_cell_length_a 4.74771(14)
_cell_length_b 11.7147(3)
_cell_length_c 8.3144(3)
_cell_measurement_reflns_used 1788
_cell_measurement_temperature 173(2)
_cell_measurement_theta_max 26.000
_cell_measurement_theta_min 3.007
_cell_volume 461.77(2)
_computing_data_collection
;
CrysAlisPro, Agilent Technologies,
Version 1.171.37.34 (release 22-05-2014 CrysAlis171 .NET)
(compiled May 22 2014,16:03:01)
;
_computing_molecular_graphics 'Olex2 (Dolomanov et al., 2009)'
_computing_publication_material 'Olex2 (Dolomanov et al., 2009)'
_computing_structure_refinement 'SHELXL-2014/7 (Sheldrick, 2014)'
_computing_structure_solution 'Olex2 (Dolomanov et al., 2009)'
_diffrn_ambient_temperature 173(2)
_diffrn_measured_fraction_theta_full 1.000
_diffrn_measured_fraction_theta_max 0.785
_diffrn_measurement_device_type 'Xcalibur, Sapphire2, large Be window'
_diffrn_radiation_type MoK\a
_diffrn_radiation_wavelength 0.71073
_diffrn_reflns_av_R_equivalents 0.0401
_diffrn_reflns_av_unetI/netI 0.0490
_diffrn_reflns_laue_measured_fraction_full 1.000
_diffrn_reflns_laue_measured_fraction_max 0.785
_diffrn_reflns_limit_h_max 6
_diffrn_reflns_limit_h_min -7
_diffrn_reflns_limit_k_max 18
_diffrn_reflns_limit_k_min -19
_diffrn_reflns_limit_l_max 11
_diffrn_reflns_limit_l_min -10
_diffrn_reflns_number 8698
_diffrn_reflns_point_group_measured_fraction_full 1.000
_diffrn_reflns_point_group_measured_fraction_max 0.785
_diffrn_reflns_theta_full 26.000
_diffrn_reflns_theta_max 36.613
_diffrn_reflns_theta_min 3.007
_exptl_absorpt_coefficient_mu 2.116
_exptl_crystal_colour green
_exptl_crystal_density_diffrn 1.790
_exptl_crystal_description needle
_exptl_crystal_F_000 260
_exptl_crystal_size_max 0.1
_exptl_crystal_size_mid 0.1
_exptl_crystal_size_min 0.1
_refine_diff_density_max 0.516
_refine_diff_density_min -0.455
_refine_diff_density_rms 0.109
_refine_ls_extinction_method none
_refine_ls_goodness_of_fit_ref 1.052
_refine_ls_hydrogen_treatment constr
_refine_ls_matrix_type full
_refine_ls_number_parameters 64
_refine_ls_number_reflns 1788
_refine_ls_number_restraints 0
_refine_ls_restrained_S_all 1.052
_refine_ls_R_factor_all 0.0587
_refine_ls_R_factor_gt 0.0370
_refine_ls_shift/su_max 0.000
_refine_ls_shift/su_mean 0.000
_refine_ls_structure_factor_coef Fsqd
_refine_ls_weighting_details 'w=1/[\s^2^(Fo^2^)+(0.0282P)^2^+0.1523P] where P=(Fo^2^+2Fc^2^)/3'
_refine_ls_weighting_scheme calc
_refine_ls_wR_factor_gt 0.0652
_refine_ls_wR_factor_ref 0.0715
_reflns_Friedel_coverage 0.000
_reflns_number_gt 1376
_reflns_number_total 1788
_reflns_threshold_expression 'I > 2\s(I)'
_cod_data_source_file c5dt04267d2.cif
_cod_data_source_block added_by_encifer
_cod_depositor_comments 'Adding full bibliography for 7037633--7037638.cif.'
_cod_original_cell_volume 461.78(2)
_cod_database_code 7037637
_shelx_shelxl_version_number 2014/7
_shelx_space_group_comment
;
The symmetry employed for this shelxl refinement is uniquely defined
by the following loop, which should always be used as a source of
symmetry information in preference to the above space-group names.
They are only intended as comments.
;

loop_
_space_group_symop_operation_xyz
'x, y, z'
'-x, y+1/2, -z+1/2'
'-x, -y, -z'
'x, -y-1/2, z-1/2'

loop_
_atom_site_label
_atom_site_type_symbol
_atom_site_fract_x
_atom_site_fract_y
_atom_site_fract_z
_atom_site_U_iso_or_equiv
_atom_site_adp_type
_atom_site_occupancy
_atom_site_site_symmetry_order
_atom_site_calc_flag
_atom_site_refinement_flags_posn
_atom_site_refinement_flags_adp
_atom_site_refinement_flags_occupancy
Ni1 Ni 0.0000 0.5000 0.5000 0.01174(9) Uani 1 2 d S . P
O2 O 0.2332(2) 0.45308(10) 0.70219(14) 0.0164(2) Uani 1 1 d . . .
H2A H 0.4096 0.4739 0.6966 0.025 Uiso 1 1 d R U .
H2B H 0.2300 0.3789 0.7152 0.025 Uiso 1 1 d R U .
O3 O 0.2822(2) 0.42024(9) 0.35235(14) 0.0150(2) Uani 1 1 d . . .
H3A H 0.1924 0.3752 0.2859 0.023 Uiso 1 1 d R U .
H3B H 0.4033 0.3810 0.4097 0.023 Uiso 1 1 d R U .
O4 O 0.2320(2) 0.64895(9) 0.49230(14) 0.0158(2) Uani 1 1 d . . .
O5 O -0.0760(3) 0.75824(10) 0.35219(16) 0.0220(3) Uani 1 1 d . . .
C6 C 0.1384(3) 0.74618(13) 0.4450(2) 0.0143(3) Uani 1 1 d . . .
C7 C 0.2927(4) 0.84984(14) 0.5087(2) 0.0220(4) Uani 1 1 d . . .
H7A H 0.2415 0.9158 0.4407 0.033 Uiso 1 1 calc R U .
H7B H 0.4964 0.8367 0.5076 0.033 Uiso 1 1 calc R U .
H7C H 0.2409 0.8648 0.6192 0.033 Uiso 1 1 calc R U .

loop_
_atom_site_aniso_label
_atom_site_aniso_U_11
_atom_site_aniso_U_22
_atom_site_aniso_U_33
_atom_site_aniso_U_23
_atom_site_aniso_U_13
_atom_site_aniso_U_12
Ni1 0.00988(14) 0.01072(14) 0.01434(15) 0.00019(11) -0.00204(10) 0.00009(10)
O2 0.0141(6) 0.0156(5) 0.0190(6) 0.0026(5) -0.0031(4) -0.0011(4)
O3 0.0120(5) 0.0144(5) 0.0183(6) -0.0024(4) -0.0033(4) 0.0005(4)
O4 0.0129(5) 0.0124(5) 0.0218(6) 0.0019(4) -0.0028(4) -0.0001(4)
O5 0.0192(6) 0.0162(6) 0.0294(7) 0.0051(5) -0.0086(5) -0.0003(5)
C6 0.0141(7) 0.0134(7) 0.0156(8) 0.0003(6) 0.0027(6) 0.0002(6)
C7 0.0251(9) 0.0148(7) 0.0258(10) -0.0011(7) -0.0024(7) -0.0044(6)

loop_
_atom_type_symbol
_atom_type_description
_atom_type_scat_dispersion_real
_atom_type_scat_dispersion_imag
_atom_type_scat_source
C C 0.0033 0.0016 'International Tables Vol C Tables 4.2.6.8 and 6.1.1.4'
H H 0.0000 0.0000 'International Tables Vol C Tables 4.2.6.8 and 6.1.1.4'
Ni Ni 0.3393 1.1124 'International Tables Vol C Tables 4.2.6.8 and 6.1.1.4'
O O 0.0106 0.0060 'International Tables Vol C Tables 4.2.6.8 and 6.1.1.4'

loop_
_geom_angle_atom_site_label_1
_geom_angle_atom_site_label_2
_geom_angle_atom_site_label_3
_geom_angle
_geom_angle_site_symmetry_1
_geom_angle_site_symmetry_3
O2 Ni1 O2 180.0 . 3_566
O2 Ni1 O4 90.79(4) . 3_566
O2 Ni1 O4 89.21(5) 3_566 3_566
O2 Ni1 O4 89.21(4) . .
O2 Ni1 O4 90.79(4) 3_566 .
O4 Ni1 O4 180.0 3_566 .
O2 Ni1 O3 88.46(5) . 3_566
O2 Ni1 O3 91.54(5) 3_566 3_566
O4 Ni1 O3 89.99(4) 3_566 3_566
O4 Ni1 O3 90.01(4) . 3_566
O2 Ni1 O3 91.54(5) . .
O2 Ni1 O3 88.46(5) 3_566 .
O4 Ni1 O3 90.01(4) 3_566 .
O4 Ni1 O3 89.99(4) . .
O3 Ni1 O3 180.0 3_566 .
Ni1 O2 H2A 111.1 . .
Ni1 O2 H2B 110.9 . .
H2A O2 H2B 107.8 . .
Ni1 O3 H3A 109.9 . .
Ni1 O3 H3B 110.2 . .
H3A O3 H3B 108.8 . .
C6 O4 Ni1 125.82(10) . .
O5 C6 O4 123.27(14) . .
O5 C6 C7 119.45(14) . .
O4 C6 C7 117.27(14) . .
C6 C7 H7A 109.5 . .
C6 C7 H7B 109.5 . .
H7A C7 H7B 109.5 . .
C6 C7 H7C 109.5 . .
H7A C7 H7C 109.5 . .
H7B C7 H7C 109.5 . .

loop_
_geom_bond_atom_site_label_1
_geom_bond_atom_site_label_2
_geom_bond_distance
_geom_bond_site_symmetry_2
Ni1 O2 2.0386(11) .
Ni1 O2 2.0386(11) 3_566
Ni1 O4 2.0663(11) 3_566
Ni1 O4 2.0664(11) .
Ni1 O3 2.0856(11) 3_566
Ni1 O3 2.0856(11) .
O2 H2A 0.8756 .
O2 H2B 0.8756 .
O3 H3A 0.8601 .
O3 H3B 0.8603 .
O4 C6 1.2770(18) .
O5 C6 1.252(2) .
C6 C7 1.500(2) .
C7 H7A 0.9800 .
C7 H7B 0.9800 .
C7 H7C 0.9800 .

loop_
_geom_torsion_atom_site_label_1
_geom_torsion_atom_site_label_2
_geom_torsion_atom_site_label_3
_geom_torsion_atom_site_label_4
_geom_torsion
Ni1 O4 C6 O5 -23.1(2)
Ni1 O4 C6 C7 155.48(12)
